data_7004574
loop_
_publ_author_name
'Liu, Qiancai'
'Meermann, Christian'
'G\"orlitzer, Hans W.'
'Runte, Oliver'
'Herdtweck, Eberhardt'
'Sirsch, Peter'
'T\"ornroos, Karl W.'
'Anwander, Reiner'

_publ_section_title
;
 Cationic rare-earth metal SALEN complexes
;
_journal_issue 44
_journal_name_full 'Dalton Transactions'
_journal_page_first 6170
_journal_page_last 6178
_journal_paper_doi 10.1039/b808781d
_journal_year 2008
_chemical_compound_source 'see text'
_chemical_formula_moiety 'C43 H74 N3 O3 Si2 Y'
_chemical_formula_sum 'C43 H74 N3 O3 Si2 Y'
_chemical_formula_weight 826.14
_chemical_name_systematic ' ?'
_space_group_IT_number 2
_symmetry_cell_setting triclinic
_symmetry_Int_Tables_number 2
_symmetry_space_group_name_Hall '-P 1'
_symmetry_space_group_name_H-M 'P -1'
_atom_sites_solution_hydrogens geom
_atom_sites_solution_primary direct
_atom_sites_solution_secondary difmap
_cell_angle_alpha 100.4807(11)
_cell_angle_beta 94.9988(8)
_cell_angle_gamma 93.8614(12)
_cell_formula_units_Z 2
_cell_length_a 12.0101(2)
_cell_length_b 12.7094(2)
_cell_length_c 18.3604(3)
_cell_measurement_reflns_used 95031
_cell_measurement_temperature 183
_cell_measurement_theta_max 26.37
_cell_measurement_theta_min 2.04
_cell_volume 2735.40(8)
_computing_cell_refinement 'DENZO (Z. Otwinowski and W. Minor, 1997)'
_computing_data_collection 'COLLECT (Nonius, 1998)'
_computing_data_reduction 'DENZO (Z. Otwinowski and W. Minor, 1997)'
_computing_molecular_graphics 'PLATON (Spek, 1990)'
_computing_publication_material 'PLATON (Spek, 1990)'
_computing_structure_refinement 'SHELXL-97 (Sheldrick, 1997)'
_computing_structure_solution 'SIR-92 (C. Giacovazzo, 1992)'
_diffrn_ambient_temperature 183
_diffrn_measured_fraction_theta_full 0.975
_diffrn_measured_fraction_theta_max 0.975
_diffrn_measurement_device_type 'KappaCCD (Nonius)'
_diffrn_measurement_method rotation
_diffrn_radiation_monochromator graphite
_diffrn_radiation_probe x-ray
_diffrn_radiation_source 'NONIUS FR 591 rotating anode'
_diffrn_radiation_type MoK\a
_diffrn_radiation_wavelength 0.71073
_diffrn_reflns_av_R_equivalents 0.0423
_diffrn_reflns_av_sigmaI/netI 0.0683
_diffrn_reflns_limit_h_max 14
_diffrn_reflns_limit_h_min -14
_diffrn_reflns_limit_k_max 15
_diffrn_reflns_limit_k_min -15
_diffrn_reflns_limit_l_max 22
_diffrn_reflns_limit_l_min -22
_diffrn_reflns_number 47530
_diffrn_reflns_reduction_process ' ?'
_diffrn_reflns_theta_full 26.37
_diffrn_reflns_theta_max 26.37
_diffrn_reflns_theta_min 2.04
_exptl_absorpt_coefficient_mu 1.142
_exptl_absorpt_correction_T_max 0.796
_exptl_absorpt_correction_T_min 0.753
_exptl_absorpt_correction_type empirical
_exptl_absorpt_process_details 'Sortav (R.H. Blessing, 1995)'
_exptl_crystal_colour yellow
_exptl_crystal_density_diffrn 1.003
_exptl_crystal_density_method 'Not Measured'
_exptl_crystal_description plate
_exptl_crystal_F_000 888
_exptl_crystal_size_max 0.360
_exptl_crystal_size_mid 0.280
_exptl_crystal_size_min 0.200
_refine_diff_density_max 0.303
_refine_diff_density_min -0.243
_refine_diff_density_rms 0.049
_refine_ls_extinction_method none
_refine_ls_goodness_of_fit_ref 0.985
_refine_ls_hydrogen_treatment 'see _refine_special_details'
_refine_ls_matrix_type full
_refine_ls_number_constraints 0
_refine_ls_number_parameters 479
_refine_ls_number_reflns 10853
_refine_ls_number_restraints 0
_refine_ls_restrained_S_all 0.985
_refine_ls_R_factor_all 0.0465
_refine_ls_R_factor_gt 0.0354
_refine_ls_shift/su_max 0.000
_refine_ls_shift/su_mean 0.000
_refine_ls_structure_factor_coef Fsqd
_refine_ls_weighting_details 'w=1/[\s^2^(Fo^2^)+(0.0000P)^2^+2.2351P] where P=(Fo^2^+2Fc^2^)/3'
_refine_ls_weighting_scheme calc
_refine_ls_wR_factor_gt 0.0909
_refine_ls_wR_factor_ref 0.0939
_reflns_number_gt 8978
_reflns_number_total 10853
_reflns_threshold_expression I>2\s(I)
_cod_data_source_file b808781d.txt
_cod_data_source_block Compound2c
_cod_depositor_comments
;
The following automatic conversions were performed:
'_symmetry_cell_setting' value 'Triclinic' changed to 'triclinic'
according to '/home/saulius/struct/CIF-dictionaries/cif_core.dic'
dictionary named 'cif_core.dic' version 2.4.1 from 2010-06-29.

Automatic conversion script
Id: cif_fix_enum 1527 2010-12-29 10:47:43Z saulius 
;
_cod_database_code 7004574

loop_
_symmetry_equiv_pos_as_xyz
x,y,z
-x,-y,-z

loop_
_atom_site_aniso_label
_atom_site_aniso_U_11
_atom_site_aniso_U_22
_atom_site_aniso_U_33
_atom_site_aniso_U_23
_atom_site_aniso_U_13
_atom_site_aniso_U_12
Y 0.0252(1) 0.0371(1) 0.0249(1) 0.0066(1) 0.0043(1) 0.0033(1)
Si1 0.0333(3) 0.0586(4) 0.0345(3) 0.0117(3) 0.0054(2) 0.0124(3)
Si2 0.0385(6) 0.0582(6) 0.0391(7) 0.0079(4) -0.0045(5) -0.0089(4)
O1 0.0265(7) 0.0474(8) 0.0264(7) 0.0026(6) 0.0054(5) 0.0017(6)
O2 0.0343(8) 0.0412(7) 0.0326(7) 0.0101(6) 0.0086(6) 0.0082(6)
O3 0.0442(8) 0.0472(8) 0.0306(8) 0.0119(6) 0.0066(6) 0.0003(7)
N1 0.0350(10) 0.0479(10) 0.0385(10) 0.0078(8) -0.0034(8) 0.0020(8)
N2 0.0290(9) 0.0401(9) 0.0357(9) 0.0079(7) 0.0098(7) 0.0027(7)
N3 0.0254(8) 0.0400(9) 0.0306(9) 0.0089(7) 0.0063(7) 0.0047(7)
C1 0.0311(10) 0.0370(10) 0.0258(10) 0.0084(8) 0.0051(8) 0.0038(8)
C2 0.0300(10) 0.0386(10) 0.0300(10) 0.0079(8) 0.0055(8) 0.0040(8)
C3 0.0381(11) 0.0386(10) 0.0314(11) 0.0040(8) 0.0088(9) 0.0059(9)
C4 0.0401(12) 0.0397(11) 0.0305(11) 0.0025(8) 0.0053(9) -0.0001(9)
C5 0.0324(11) 0.0467(11) 0.0344(11) 0.0048(9) 0.0021(9) -0.0032(9)
C6 0.0288(10) 0.0423(10) 0.0294(10) 0.0069(8) 0.0039(8) 0.0018(8)
C7 0.0475(13) 0.0441(12) 0.0398(12) -0.0033(10) 0.0039(10) -0.0045(10)
C8 0.088(2) 0.0547(15) 0.0667(19) -0.0100(13) 0.0215(16) -0.0200(15)
C9 0.0701(19) 0.0698(17) 0.0552(17) -0.0238(14) 0.0206(14) -0.0075(14)
C10 0.102(2) 0.0780(19) 0.0479(16) -0.0146(14) -0.0223(16) 0.0170(17)
C11 0.0249(10) 0.0579(13) 0.0310(11) 0.0049(9) 0.0048(8) 0.0026(9)
C12 0.0282(12) 0.111(2) 0.0498(15) -0.0087(15) 0.0064(11) -0.0050(13)
C13 0.0398(12) 0.0664(14) 0.0373(12) 0.0163(11) 0.0125(10) 0.0207(11)
C14 0.0399(12) 0.0558(13) 0.0403(12) 0.0125(10) 0.0145(10) 0.0039(10)
C15 0.0302(10) 0.0409(10) 0.0298(10) 0.0063(8) 0.0091(8) 0.0082(8)
C16 0.0228(9) 0.0493(11) 0.0335(11) 0.0096(9) 0.0070(8) 0.0050(8)
C17 0.0241(10) 0.0501(11) 0.0364(11) 0.0138(9) 0.0074(8) 0.0024(8)
C18 0.0291(11) 0.0616(14) 0.0474(13) 0.0139(11) 0.0118(10) 0.0008(10)
C19 0.0355(12) 0.0656(14) 0.0416(13) 0.0220(11) 0.0046(10) 0.0044(10)
C20 0.0295(11) 0.0430(11) 0.0487(13) 0.0106(10) 0.0120(9) -0.0006(9)
C21 0.0356(11) 0.0416(11) 0.0360(11) 0.0106(9) 0.0103(9) 0.0014(9)
C22 0.0311(10) 0.0388(10) 0.0327(11) 0.0070(8) 0.0057(8) 0.0066(8)
C23 0.0404(12) 0.0448(11) 0.0333(11) 0.0106(9) 0.0074(9) 0.0076(9)
C24 0.0405(12) 0.0473(12) 0.0321(11) 0.0063(9) 0.0028(9) 0.0124(9)
C25 0.0336(11) 0.0512(12) 0.0320(11) 0.0024(9) 0.0046(9) 0.0107(9)
C26 0.0296(10) 0.0445(11) 0.0275(10) 0.0030(8) 0.0036(8) 0.0031(8)
C27 0.0300(10) 0.0377(10) 0.0283(10) 0.0037(8) 0.0034(8) 0.0022(8)
C28 0.0550(15) 0.0659(15) 0.0421(13) 0.0129(11) 0.0053(11) 0.0299(12)
C29 0.162(4) 0.191(4) 0.165(4) 0.147(4) 0.117(4) 0.139(4)
C30 0.185(5) 0.118(3) 0.171(5) -0.043(3) -0.138(4) 0.084(3)
C31 0.087(2) 0.0619(16) 0.0697(19) 0.0199(14) 0.0271(16) 0.0356(15)
C32 0.0339(11) 0.0509(12) 0.0293(10) 0.0068(9) 0.0082(8) 0.0039(9)
C33 0.0432(13) 0.0832(17) 0.0414(13) 0.0158(12) 0.0168(11) 0.0189(12)
C34 0.0410(12) 0.0556(13) 0.0302(11) 0.0054(9) 0.0065(9) 0.0076(10)
C35 0.0481(14) 0.0570(13) 0.0391(12) 0.0080(11) 0.0106(10) -0.0072(11)
C36 0.0569(15) 0.0665(15) 0.0468(14) 0.0185(12) 0.0093(12) 0.0221(12)
C37 0.0429(15) 0.116(2) 0.0672(18) 0.0358(17) 0.0172(13) 0.0292(15)
C38A 0.103(3) 0.0622(17) 0.074(2) -0.0129(15) -0.0147(19) 0.0021(17)
C39A 0.084(2) 0.102(2) 0.0558(18) 0.0140(17) -0.0252(16) -0.0244(19)
C40 0.0516(14) 0.0436(12) 0.0508(14) 0.0153(10) 0.0009(11) -0.0005(10)
C41 0.0633(17) 0.0806(18) 0.0613(17) 0.0376(15) 0.0025(14) -0.0148(14)
C42 0.084(2) 0.107(2) 0.0492(17) 0.0327(16) 0.0157(15) -0.0086(18)
C43 0.0557(15) 0.0672(15) 0.0328(12) 0.0130(11) 0.0114(10) 0.0132(12)
C39B 0.084(2) 0.102(2) 0.0558(18) 0.0140(17) -0.0252(16) -0.0244(19)
Si3 0.0482(14) 0.0492(11) 0.0361(12) 0.0040(8) -0.0022(10) -0.0068(9)
C38B 0.103(3) 0.0622(17) 0.074(2) -0.0129(15) -0.0147(19) 0.0021(17)

loop_
_atom_site_label
_atom_site_type_symbol
_atom_site_thermal_displace_type
_atom_site_fract_x
_atom_site_fract_y
_atom_site_fract_z
_atom_site_occupancy
_atom_site_U_iso_or_equiv
_atom_site_calc_flag
_atom_site_refinement_flags
Y Y Uani -0.04638(1) 0.58102(1) 0.26608(1) 1.000 0.0289(1) . .
Si1 Si Uani -0.26004(5) 0.68259(5) 0.19471(3) 1.000 0.0413(2) . .
Si2 Si Uani -0.28792(9) 0.44571(8) 0.14400(6) 0.668(3) 0.0465(4) . .
O1 O Uani 0.09393(11) 0.66815(11) 0.34147(7) 1.000 0.0339(4) . .
O2 O Uani 0.05599(11) 0.45938(11) 0.21989(7) 1.000 0.0351(4) . .
O3 O Uani 0.02207(12) 0.69316(11) 0.18453(8) 1.000 0.0401(5) . .
N1 N Uani -0.21026(15) 0.56047(14) 0.18730(10) 1.000 0.0410(6) . .
N2 N Uani -0.10147(13) 0.42659(13) 0.32089(9) 1.000 0.0345(5) . .
N3 N Uani -0.12307(13) 0.65324(12) 0.38268(9) 1.000 0.0314(5) . .
C1 C Uani 0.12307(16) 0.73192(15) 0.40568(10) 1.000 0.0308(6) . .
C2 C Uani 0.04015(16) 0.76681(15) 0.45283(11) 1.000 0.0325(6) . .
C3 C Uani 0.06937(17) 0.84148(15) 0.52005(11) 1.000 0.0359(6) . .
C4 C Uani 0.17797(18) 0.87971(16) 0.54390(11) 1.000 0.0374(7) . .
C5 C Uani 0.26066(17) 0.83886(16) 0.49818(11) 1.000 0.0386(6) . .
C6 C Uani 0.23828(16) 0.76757(16) 0.43107(11) 1.000 0.0335(6) . .
C7 C Uani 0.2126(2) 0.96467(17) 0.61503(13) 1.000 0.0456(7) . .
C8 C Uani 0.2704(3) 1.0627(2) 0.59425(17) 1.000 0.0729(10) . .
C9 C Uani 0.1110(2) 0.9998(2) 0.65509(15) 1.000 0.0693(10) . .
C10 C Uani 0.2918(3) 0.9179(2) 0.66888(16) 1.000 0.0807(11) . .
C11 C Uani 0.33225(16) 0.72774(17) 0.38442(11) 1.000 0.0383(7) . .
C12 C Uani 0.44802(19) 0.7756(3) 0.42122(15) 1.000 0.0664(9) . .
C13 C Uani 0.33130(19) 0.60462(18) 0.37379(12) 1.000 0.0458(7) . .
C14 C Uani 0.31651(18) 0.76008(18) 0.30739(12) 1.000 0.0443(7) . .
C15 C Uani -0.07501(16) 0.72263(15) 0.43845(11) 1.000 0.0331(6) . .
C16 C Uani -0.23773(15) 0.61163(16) 0.39041(11) 1.000 0.0346(6) . .
C17 C Uani -0.24258(16) 0.49957(17) 0.41063(11) 1.000 0.0359(6) . .
C18 C Uani -0.36522(17) 0.47127(19) 0.42332(13) 1.000 0.0452(7) . .
C19 C Uani -0.16551(18) 0.49884(19) 0.48161(12) 1.000 0.0460(8) . .
C20 C Uani -0.21444(17) 0.41365(16) 0.34638(12) 1.000 0.0398(7) . .
C21 C Uani -0.03630(17) 0.35242(16) 0.32991(11) 1.000 0.0370(6) . .
C22 C Uani 0.07104(16) 0.33364(15) 0.30058(11) 1.000 0.0339(6) . .
C23 C Uani 0.13161(18) 0.25486(16) 0.32784(11) 1.000 0.0387(7) . .
C24 C Uani 0.22939(18) 0.22331(17) 0.30025(12) 1.000 0.0398(7) . .
C25 C Uani 0.26324(17) 0.26943(17) 0.24083(11) 1.000 0.0392(7) . .
C26 C Uani 0.20643(16) 0.34461(16) 0.21012(11) 1.000 0.0343(6) . .
C27 C Uani 0.10994(16) 0.38239(15) 0.24289(11) 1.000 0.0323(6) . .
C28 C Uani 0.3014(2) 0.1446(2) 0.33294(13) 1.000 0.0528(8) . .
C29 C Uani 0.2343(4) 0.0768(4) 0.3765(3) 1.000 0.147(2) . .
C30 C Uani 0.3979(4) 0.2105(3) 0.3839(3) 1.000 0.173(3) . .
C31 C Uani 0.3510(3) 0.0689(2) 0.27427(16) 1.000 0.0694(11) . .
C32 C Uani 0.24720(17) 0.38765(17) 0.14254(11) 1.000 0.0378(6) . .
C33 C Uani 0.3466(2) 0.3298(2) 0.11222(13) 1.000 0.0541(8) . .
C34 C Uani 0.15141(18) 0.36861(18) 0.07893(11) 1.000 0.0423(7) . .
C35 C Uani 0.2850(2) 0.50767(18) 0.16507(13) 1.000 0.0484(8) . .
C36 C Uani -0.2527(2) 0.7540(2) 0.11450(14) 1.000 0.0547(8) . .
C37 C Uani -0.4076(2) 0.6908(3) 0.22030(16) 1.000 0.0713(10) . .
C38A C Uani -0.2038(3) 0.3274(2) 0.13255(18) 0.668(3) 0.0846(13) . .
C39A C Uani -0.3632(3) 0.4552(3) 0.05270(17) 0.668(3) 0.0841(11) . .
C40 C Uani 0.0562(2) 0.80721(17) 0.20260(13) 1.000 0.0483(8) . .
C41 C Uani 0.1373(2) 0.8242(2) 0.14683(15) 1.000 0.0665(10) . .
C42 C Uani 0.0855(3) 0.7486(3) 0.07753(16) 1.000 0.0780(11) . .
C43 C Uani 0.0339(2) 0.6546(2) 0.10599(12) 1.000 0.0507(8) . .
C39B C Uani -0.3632(3) 0.4552(3) 0.05270(17) 0.332(3) 0.0841(11) . .
Si3 Si Uani -0.2304(2) 0.45300(16) 0.10741(12) 0.332(3) 0.0459(7) . .
C38B C Uani -0.2038(3) 0.3274(2) 0.13255(18) 0.332(3) 0.0846(13) . .
H3 H Uiso 0.01170 0.86580 0.54950 1.000 0.0430 calc R
H5 H Uiso 0.33690 0.86220 0.51490 1.000 0.0460 calc R
H8A H Uiso 0.33790 1.04290 0.57050 1.000 0.1090 calc R
H8B H Uiso 0.29140 1.11750 0.63920 1.000 0.1090 calc R
H9C H Uiso 0.05710 1.02580 0.62060 1.000 0.1040 calc R
H10A H Uiso 0.35450 0.88950 0.64300 1.000 0.1210 calc R
H10B H Uiso 0.25060 0.85990 0.68670 1.000 0.1210 calc R
H10C H Uiso 0.32070 0.97440 0.71130 1.000 0.1210 calc R
H8C H Uiso 0.21940 1.09140 0.55960 1.000 0.1090 calc R
H9A H Uiso 0.13540 1.05760 0.69780 1.000 0.1040 calc R
H9B H Uiso 0.07520 0.93870 0.67250 1.000 0.1040 calc R
H13A H Uiso 0.38870 0.57990 0.34140 1.000 0.0690 calc R
H13B H Uiso 0.25740 0.57170 0.35090 1.000 0.0690 calc R
H13C H Uiso 0.34720 0.58400 0.42230 1.000 0.0690 calc R
H14A H Uiso 0.31840 0.83850 0.31380 1.000 0.0660 calc R
H14B H Uiso 0.24410 0.72780 0.28140 1.000 0.0660 calc R
H14C H Uiso 0.37700 0.73450 0.27810 1.000 0.0660 calc R
H15 H Uiso -0.12230 0.74840 0.47540 1.000 0.0400 calc R
H16A H Uiso -0.28500 0.60840 0.34300 1.000 0.0420 calc R
H16B H Uiso -0.26930 0.66190 0.42950 1.000 0.0420 calc R
H18A H Uiso -0.41440 0.47450 0.37840 1.000 0.0680 calc R
H18B H Uiso -0.38630 0.52270 0.46540 1.000 0.0680 calc R
H18C H Uiso -0.37300 0.39860 0.43420 1.000 0.0680 calc R
H19A H Uiso -0.08750 0.51540 0.47290 1.000 0.0690 calc R
H19B H Uiso -0.17370 0.42770 0.49500 1.000 0.0690 calc R
H19C H Uiso -0.18610 0.55300 0.52230 1.000 0.0690 calc R
H20A H Uiso -0.22290 0.34300 0.36170 1.000 0.0480 calc R
H20B H Uiso -0.27080 0.41180 0.30340 1.000 0.0480 calc R
H21 H Uiso -0.06160 0.30350 0.35960 1.000 0.0440 calc R
H23 H Uiso 0.10400 0.22280 0.36630 1.000 0.0460 calc R
H25 H Uiso 0.32980 0.24740 0.22030 1.000 0.0470 calc R
H29A H Uiso 0.16710 0.04150 0.34520 1.000 0.2190 calc R
H29B H Uiso 0.21210 0.12280 0.42080 1.000 0.2190 calc R
H29C H Uiso 0.28040 0.02220 0.39180 1.000 0.2190 calc R
H30A H Uiso 0.45470 0.16300 0.39640 1.000 0.2600 calc R
H30B H Uiso 0.36970 0.24660 0.42960 1.000 0.2600 calc R
H30C H Uiso 0.43150 0.26430 0.35850 1.000 0.2600 calc R
H31A H Uiso 0.29110 0.03210 0.23690 1.000 0.1040 calc R
H31B H Uiso 0.38950 0.01580 0.29730 1.000 0.1040 calc R
H31C H Uiso 0.40470 0.10940 0.25040 1.000 0.1040 calc R
H33A H Uiso 0.36600 0.35540 0.06730 1.000 0.0810 calc R
H33B H Uiso 0.32590 0.25220 0.10000 1.000 0.0810 calc R
H33C H Uiso 0.41140 0.34480 0.15000 1.000 0.0810 calc R
H34A H Uiso 0.08600 0.40390 0.09640 1.000 0.0630 calc R
H34B H Uiso 0.13110 0.29130 0.06300 1.000 0.0630 calc R
H34C H Uiso 0.17610 0.39850 0.03680 1.000 0.0630 calc R
H35A H Uiso 0.34990 0.51810 0.20270 1.000 0.0730 calc R
H35B H Uiso 0.22350 0.54630 0.18570 1.000 0.0730 calc R
H35C H Uiso 0.30580 0.53540 0.12120 1.000 0.0730 calc R
H36A H Uiso -0.17560 0.75760 0.10080 1.000 0.0820 calc R
H36B H Uiso -0.27540 0.82690 0.12880 1.000 0.0820 calc R
H36C H Uiso -0.30310 0.71490 0.07190 1.000 0.0820 calc R
H37A H Uiso -0.45980 0.65020 0.17920 1.000 0.1070 calc R
H37B H Uiso -0.42480 0.76600 0.22990 1.000 0.1070 calc R
H37C H Uiso -0.41530 0.66030 0.26510 1.000 0.1070 calc R
H38A H Uiso -0.16400 0.32290 0.18060 0.668(3) 0.1270 calc R
H38B H Uiso -0.14930 0.33510 0.09670 0.668(3) 0.1270 calc R
H38C H Uiso -0.25360 0.26200 0.11430 0.668(3) 0.1270 calc R
H39A H Uiso -0.40760 0.51760 0.05890 0.668(3) 0.1260 calc R
H39B H Uiso -0.41310 0.38980 0.03410 0.668(3) 0.1260 calc R
H39C H Uiso -0.30860 0.46320 0.01700 0.668(3) 0.1260 calc R
H40A H Uiso 0.09310 0.82780 0.25410 1.000 0.0580 calc R
H40B H Uiso -0.00910 0.84980 0.19750 1.000 0.0580 calc R
H41A H Uiso 0.14230 0.89950 0.13940 1.000 0.0800 calc R
H41B H Uiso 0.21310 0.80510 0.16260 1.000 0.0800 calc R
H42A H Uiso 0.14320 0.72580 0.04400 1.000 0.0930 calc R
H42B H Uiso 0.02760 0.78280 0.05030 1.000 0.0930 calc R
H43A H Uiso -0.04020 0.62900 0.07820 1.000 0.0610 calc R
H43B H Uiso 0.08300 0.59460 0.10010 1.000 0.0610 calc R
H44 H Uiso -0.19040 0.75050 0.25620 1.000 0.0540 calc R
H45 H Uiso -0.37300 0.42520 0.19220 0.668(3) 0.0600 calc R
H12A H Uiso 0.45230 0.85390 0.42650 1.000 0.1000 calc R
H12B H Uiso 0.50560 0.74710 0.39030 1.000 0.1000 calc R
H12C H Uiso 0.46050 0.75650 0.47050 1.000 0.1000 calc R
H38D H Uiso -0.13040 0.33420 0.16160 0.332(3) 0.1270 calc R
H38E H Uiso -0.20410 0.27270 0.08740 0.332(3) 0.1270 calc R
H38F H Uiso -0.26220 0.30640 0.16240 0.332(3) 0.1270 calc R
H39D H Uiso -0.37020 0.52730 0.04180 0.332(3) 0.1260 calc R
H39E H Uiso -0.42490 0.43640 0.08080 0.332(3) 0.1260 calc R
H39F H Uiso -0.36630 0.40320 0.00590 0.332(3) 0.1260 calc R
H46 H Uiso -0.14430 0.47500 0.06020 0.332(3) 0.0600 calc R

loop_
_atom_type_symbol
_atom_type_description
_atom_type_scat_dispersion_real
_atom_type_scat_dispersion_imag
_atom_type_scat_source
Y Y -2.7962 3.5667 'International Tables Vol C Tables 4.2.6.8 and 6.1.1.4'
Si Si 0.0817 0.0704 'International Tables Vol C Tables 4.2.6.8 and 6.1.1.4'
O O 0.0106 0.0060 'International Tables Vol C Tables 4.2.6.8 and 6.1.1.4'
N N 0.0061 0.0033 'International Tables Vol C Tables 4.2.6.8 and 6.1.1.4'
H H 0.0000 0.0000 'International Tables Vol C Tables 4.2.6.8 and 6.1.1.4'
C C 0.0033 0.0016 'International Tables Vol C Tables 4.2.6.8 and 6.1.1.4'

loop_
_geom_angle_atom_site_label_1
_geom_angle_atom_site_label_2
_geom_angle_atom_site_label_3
_geom_angle
_geom_angle_site_symmetry_1
_geom_angle_site_symmetry_2
_geom_angle_site_symmetry_3
_geom_angle_publ_flag
Si1 Y O1 126.76(4) . . . yes
Si1 Y O2 132.04(4) . . . yes
Si1 Y O3 72.65(4) . . . yes
Si1 Y N1 29.97(5) . . . yes
Si1 Y N2 112.27(4) . . . yes
Si1 Y N3 82.23(4) . . . yes
O1 Y O2 92.38(5) . . . yes
O1 Y O3 81.99(5) . . . yes
O1 Y N1 156.55(6) . . . yes
O1 Y N2 105.22(5) . . . yes
O1 Y N3 73.44(5) . . . yes
O2 Y O3 89.28(5) . . . yes
O2 Y N1 106.58(6) . . . yes
O2 Y N2 75.77(5) . . . yes
O2 Y N3 141.21(5) . . . yes
O3 Y N1 84.53(6) . . . yes
O3 Y N2 163.50(5) . . . yes
O3 Y N3 122.80(5) . . . yes
N1 Y N2 92.97(6) . . . yes
N1 Y N3 98.36(6) . . . yes
N2 Y N3 73.69(5) . . . yes
Y Si1 N1 43.13(6) . . . yes
Y Si1 C36 122.72(8) . . . yes
Y Si1 C37 131.95(10) . . . yes
N1 Si1 C36 118.35(10) . . . yes
N1 Si1 C37 115.93(14) . . . yes
C36 Si1 C37 105.30(13) . . . yes
N1 Si2 C38A 112.35(13) . . . yes
N1 Si2 C39A 114.08(14) . . . yes
C38A Si2 C39A 109.68(16) . . . yes
C38B Si3 C39B 115.5(2) . . . yes
N1 Si3 C38B 111.37(16) . . . yes
N1 Si3 C39B 111.70(17) . . . yes
Y Si1 H44 62.74 . . . no
N1 Si1 H44 105.39 . . . no
C36 Si1 H44 105.36 . . . no
C37 Si1 H44 105.33 . . . no
C39A Si2 H45 106.74 . . . no
N1 Si2 H45 106.76 . . . no
C38A Si2 H45 106.76 . . . no
C39B Si3 H46 105.81 . . . no
N1 Si3 H46 105.83 . . . no
C38B Si3 H46 105.80 . . . no
Y O1 C1 145.16(12) . . . yes
Y O2 C27 137.09(12) . . . yes
Y O3 C43 123.84(13) . . . yes
Y O3 C40 127.57(12) . . . yes
C40 O3 C43 108.58(16) . . . yes
Y N1 Si2 129.17(10) . . . yes
Si1 N1 Si3 127.05(13) . . . yes
Y N1 Si1 106.90(9) . . . yes
Si1 N1 Si2 122.57(12) . . . yes
Y N1 Si3 119.68(12) . . . yes
Y N2 C20 120.71(12) . . . yes
C20 N2 C21 115.89(17) . . . yes
Y N2 C21 123.40(13) . . . yes
C15 N3 C16 115.74(16) . . . yes
Y N3 C16 116.17(12) . . . yes
Y N3 C15 128.09(13) . . . yes
C2 C1 C6 118.05(17) . . . no
O1 C1 C2 120.06(17) . . . yes
O1 C1 C6 121.88(17) . . . yes
C1 C2 C3 120.74(18) . . . no
C3 C2 C15 116.65(18) . . . no
C1 C2 C15 122.42(18) . . . no
C2 C3 C4 122.07(19) . . . no
C5 C4 C7 120.04(19) . . . no
C3 C4 C7 123.58(19) . . . no
C3 C4 C5 116.37(18) . . . no
C4 C5 C6 124.79(19) . . . no
C1 C6 C11 120.46(17) . . . no
C1 C6 C5 117.78(18) . . . no
C5 C6 C11 121.76(18) . . . no
C9 C7 C10 108.2(2) . . . no
C4 C7 C9 111.73(19) . . . no
C4 C7 C8 109.2(2) . . . no
C4 C7 C10 109.62(19) . . . no
C8 C7 C9 107.9(2) . . . no
C8 C7 C10 110.2(2) . . . no
C13 C11 C14 109.09(17) . . . no
C12 C11 C14 107.56(19) . . . no
C6 C11 C12 112.02(18) . . . no
C6 C11 C13 110.35(17) . . . no
C6 C11 C14 110.05(17) . . . no
C12 C11 C13 107.7(2) . . . no
N3 C15 C2 129.33(18) . . . yes
N3 C16 C17 112.69(15) . . . yes
C16 C17 C20 111.90(16) . . . no
C16 C17 C19 111.10(17) . . . no
C16 C17 C18 106.61(17) . . . no
C19 C17 C20 110.75(17) . . . no
C18 C17 C19 109.82(17) . . . no
C18 C17 C20 106.47(17) . . . no
N2 C20 C17 116.77(17) . . . yes
N2 C21 C22 128.59(19) . . . yes
C21 C22 C27 123.29(18) . . . no
C23 C22 C27 120.32(18) . . . no
C21 C22 C23 116.12(18) . . . no
C22 C23 C24 121.87(19) . . . no
C23 C24 C28 122.84(19) . . . no
C23 C24 C25 116.54(19) . . . no
C25 C24 C28 120.60(19) . . . no
C24 C25 C26 124.57(19) . . . no
C27 C26 C32 120.76(18) . . . no
C25 C26 C27 118.19(18) . . . no
C25 C26 C32 121.04(18) . . . no
O2 C27 C22 120.16(17) . . . yes
O2 C27 C26 121.60(17) . . . yes
C22 C27 C26 118.23(18) . . . no
C29 C28 C30 109.9(3) . . . no
C24 C28 C29 111.8(3) . . . no
C30 C28 C31 107.7(3) . . . no
C24 C28 C30 107.5(2) . . . no
C24 C28 C31 112.6(2) . . . no
C29 C28 C31 107.3(3) . . . no
C26 C32 C34 109.38(17) . . . no
C26 C32 C33 112.13(18) . . . no
C34 C32 C35 110.31(18) . . . no
C33 C32 C35 107.84(18) . . . no
C26 C32 C35 109.99(17) . . . no
C33 C32 C34 107.15(17) . . . no
O3 C40 C41 104.23(18) . . . yes
C40 C41 C42 102.4(2) . . . no
C41 C42 C43 104.1(2) . . . no
O3 C43 C42 106.3(2) . . . yes
C2 C3 H3 118.95 . . . no
C4 C3 H3 118.98 . . . no
C6 C5 H5 117.62 . . . no
C4 C5 H5 117.58 . . . no
C7 C8 H8A 109.50 . . . no
C7 C8 H8B 109.49 . . . no
C7 C8 H8C 109.50 . . . no
H8A C8 H8B 109.47 . . . no
H8B C8 H8C 109.41 . . . no
H8A C8 H8C 109.46 . . . no
C7 C9 H9C 109.45 . . . no
C7 C9 H9B 109.56 . . . no
H9B C9 H9C 109.41 . . . no
H9A C9 H9B 109.45 . . . no
H9A C9 H9C 109.43 . . . no
C7 C9 H9A 109.52 . . . no
H10A C10 H10B 109.51 . . . no
H10A C10 H10C 109.45 . . . no
H10B C10 H10C 109.45 . . . no
C7 C10 H10C 109.48 . . . no
C7 C10 H10A 109.49 . . . no
C7 C10 H10B 109.45 . . . no
C11 C12 H12A 109.49 . . . no
H12A C12 H12C 109.48 . . . no
H12B C12 H12C 109.45 . . . no
H12A C12 H12B 109.43 . . . no
C11 C12 H12C 109.50 . . . no
C11 C12 H12B 109.47 . . . no
C11 C13 H13C 109.44 . . . no
C11 C13 H13B 109.46 . . . no
H13B C13 H13C 109.51 . . . no
H13A C13 H13B 109.45 . . . no
H13A C13 H13C 109.50 . . . no
C11 C13 H13A 109.46 . . . no
H14A C14 H14B 109.49 . . . no
H14A C14 H14C 109.53 . . . no
H14B C14 H14C 109.45 . . . no
C11 C14 H14C 109.43 . . . no
C11 C14 H14A 109.43 . . . no
C11 C14 H14B 109.49 . . . no
N3 C15 H15 115.34 . . . no
C2 C15 H15 115.33 . . . no
C17 C16 H16A 109.02 . . . no
C17 C16 H16B 109.08 . . . no
N3 C16 H16A 109.10 . . . no
N3 C16 H16B 109.06 . . . no
H16A C16 H16B 107.77 . . . no
C17 C18 H18A 109.47 . . . no
C17 C18 H18B 109.49 . . . no
H18B C18 H18C 109.49 . . . no
C17 C18 H18C 109.44 . . . no
H18A C18 H18B 109.46 . . . no
H18A C18 H18C 109.48 . . . no
C17 C19 H19A 109.47 . . . no
C17 C19 H19B 109.44 . . . no
C17 C19 H19C 109.48 . . . no
H19B C19 H19C 109.52 . . . no
H19A C19 H19C 109.42 . . . no
H19A C19 H19B 109.50 . . . no
C17 C20 H20A 108.12 . . . no
N2 C20 H20B 108.12 . . . no
N2 C20 H20A 108.12 . . . no
C17 C20 H20B 108.07 . . . no
H20A C20 H20B 107.29 . . . no
N2 C21 H21 115.71 . . . no
C22 C21 H21 115.70 . . . no
C24 C23 H23 119.02 . . . no
C22 C23 H23 119.11 . . . no
C24 C25 H25 117.74 . . . no
C26 C25 H25 117.69 . . . no
C28 C29 H29A 109.55 . . . no
C28 C29 H29B 109.49 . . . no
H29B C29 H29C 109.38 . . . no
H29A C29 H29C 109.45 . . . no
C28 C29 H29C 109.51 . . . no
H29A C29 H29B 109.44 . . . no
C28 C30 H30A 109.48 . . . no
C28 C30 H30B 109.48 . . . no
C28 C30 H30C 109.47 . . . no
H30A C30 H30B 109.49 . . . no
H30A C30 H30C 109.44 . . . no
H30B C30 H30C 109.47 . . . no
C28 C31 H31B 109.44 . . . no
H31A C31 H31C 109.53 . . . no
C28 C31 H31C 109.45 . . . no
H31A C31 H31B 109.44 . . . no
C28 C31 H31A 109.43 . . . no
H31B C31 H31C 109.52 . . . no
H33A C33 H33B 109.49 . . . no
H33A C33 H33C 109.41 . . . no
H33B C33 H33C 109.43 . . . no
C32 C33 H33C 109.53 . . . no
C32 C33 H33A 109.51 . . . no
C32 C33 H33B 109.45 . . . no
C32 C34 H34A 109.52 . . . no
C32 C34 H34B 109.51 . . . no
C32 C34 H34C 109.48 . . . no
H34B C34 H34C 109.46 . . . no
H34A C34 H34B 109.43 . . . no
H34A C34 H34C 109.43 . . . no
C32 C35 H35A 109.46 . . . no
C32 C35 H35B 109.48 . . . no
C32 C35 H35C 109.48 . . . no
H35A C35 H35B 109.47 . . . no
H35B C35 H35C 109.43 . . . no
H35A C35 H35C 109.50 . . . no
Si1 C36 H36C 109.49 . . . no
Si1 C36 H36B 109.42 . . . no
H36B C36 H36C 109.55 . . . no
H36A C36 H36B 109.45 . . . no
H36A C36 H36C 109.45 . . . no
Si1 C36 H36A 109.46 . . . no
H37A C37 H37B 109.45 . . . no
H37A C37 H37C 109.43 . . . no
H37B C37 H37C 109.50 . . . no
Si1 C37 H37C 109.46 . . . no
Si1 C37 H37A 109.46 . . . no
Si1 C37 H37B 109.54 . . . no
Si2 C38A H38A 109.46 . . . no
H38A C38A H38C 109.49 . . . no
H38B C38A H38C 109.51 . . . no
H38A C38A H38B 109.44 . . . no
Si2 C38A H38B 109.42 . . . no
Si2 C38A H38C 109.50 . . . no
Si3 C38B H38F 109.41 . . . no
H38D C38B H38E 109.46 . . . no
H38D C38B H38F 109.57 . . . no
H38E C38B H38F 109.52 . . . no
Si3 C38B H38D 109.41 . . . no
Si3 C38B H38E 109.45 . . . no
Si2 C39A H39A 109.53 . . . no
Si2 C39A H39B 109.46 . . . no
H39A C39A H39C 109.43 . . . no
H39B C39A H39C 109.49 . . . no
H39A C39A H39B 109.44 . . . no
Si2 C39A H39C 109.49 . . . no
H39D C39B H39E 109.42 . . . no
Si3 C39B H39F 109.52 . . . no
Si3 C39B H39D 109.47 . . . no
H39D C39B H39F 109.43 . . . no
H39E C39B H39F 109.49 . . . no
Si3 C39B H39E 109.50 . . . no
H40A C40 H40B 108.89 . . . no
O3 C40 H40A 110.93 . . . no
O3 C40 H40B 110.90 . . . no
C41 C40 H40A 110.93 . . . no
C41 C40 H40B 110.93 . . . no
C40 C41 H41A 111.31 . . . no
C40 C41 H41B 111.24 . . . no
C42 C41 H41A 111.35 . . . no
C42 C41 H41B 111.31 . . . no
H41A C41 H41B 109.18 . . . no
C41 C42 H42A 110.92 . . . no
C41 C42 H42B 110.95 . . . no
C43 C42 H42A 110.92 . . . no
C43 C42 H42B 110.92 . . . no
H42A C42 H42B 108.97 . . . no
O3 C43 H43A 110.52 . . . no
O3 C43 H43B 110.48 . . . no
C42 C43 H43A 110.48 . . . no
C42 C43 H43B 110.42 . . . no
H43A C43 H43B 108.64 . . . no

loop_
_geom_bond_atom_site_label_1
_geom_bond_atom_site_label_2
_geom_bond_distance
_geom_bond_site_symmetry_1
_geom_bond_site_symmetry_2
_geom_bond_publ_flag
Y Si1 3.2317(6) . . yes
Y O1 2.1833(13) . . yes
Y O2 2.1405(14) . . yes
Y O3 2.4046(14) . . yes
Y N1 2.3089(18) . . yes
Y N2 2.4418(17) . . yes
Y N3 2.4529(16) . . yes
Si1 N1 1.6874(19) . . yes
Si1 C36 1.870(3) . . yes
Si1 C37 1.877(3) . . yes
Si2 N1 1.702(2) . . yes
Si2 C38A 1.858(3) . . yes
Si2 C39A 1.862(3) . . yes
Si3 C38B 1.782(3) . . yes
Si3 C39B 1.814(4) . . yes
Si3 N1 1.800(3) . . yes
Si1 H44 1.4501 . . no
Si2 H45 1.4494 . . no
Si3 H46 1.4506 . . no
O1 C1 1.308(2) . . yes
O2 C27 1.321(2) . . yes
O3 C43 1.459(3) . . yes
O3 C40 1.449(3) . . yes
N2 C21 1.289(3) . . yes
N2 C20 1.482(3) . . yes
N3 C15 1.288(3) . . yes
N3 C16 1.470(2) . . yes
C1 C2 1.417(3) . . no
C1 C6 1.437(3) . . no
C2 C15 1.441(3) . . no
C2 C3 1.414(3) . . no
C3 C4 1.366(3) . . no
C4 C7 1.542(3) . . no
C4 C5 1.420(3) . . no
C5 C6 1.384(3) . . no
C6 C11 1.533(3) . . no
C7 C10 1.537(4) . . no
C7 C9 1.530(3) . . no
C7 C8 1.511(4) . . no
C11 C14 1.543(3) . . no
C11 C12 1.527(3) . . no
C11 C13 1.540(3) . . no
C16 C17 1.535(3) . . no
C17 C19 1.533(3) . . no
C17 C18 1.540(3) . . no
C17 C20 1.533(3) . . no
C21 C22 1.458(3) . . no
C22 C27 1.418(3) . . no
C22 C23 1.414(3) . . no
C23 C24 1.375(3) . . no
C24 C25 1.406(3) . . no
C24 C28 1.534(3) . . no
C25 C26 1.383(3) . . no
C26 C27 1.424(3) . . no
C26 C32 1.548(3) . . no
C28 C29 1.517(6) . . no
C28 C30 1.522(5) . . no
C28 C31 1.501(4) . . no
C32 C33 1.537(3) . . no
C32 C34 1.540(3) . . no
C32 C35 1.533(3) . . no
C40 C41 1.507(3) . . no
C41 C42 1.505(4) . . no
C42 C43 1.506(4) . . no
C3 H3 0.9492 . . no
C5 H5 0.9497 . . no
C8 H8B 0.9802 . . no
C8 H8C 0.9796 . . no
C8 H8A 0.9797 . . no
C9 H9A 0.9807 . . no
C9 H9C 0.9812 . . no
C9 H9B 0.9795 . . no
C10 H10A 0.9796 . . no
C10 H10C 0.9791 . . no
C10 H10B 0.9809 . . no
C12 H12B 0.9793 . . no
C12 H12C 0.9804 . . no
C12 H12A 0.9795 . . no
C13 H13A 0.9799 . . no
C13 H13B 0.9800 . . no
C13 H13C 0.9800 . . no
C14 H14A 0.9806 . . no
C14 H14B 0.9802 . . no
C14 H14C 0.9793 . . no
C15 H15 0.9495 . . no
C16 H16A 0.9897 . . no
C16 H16B 0.9901 . . no
C18 H18B 0.9803 . . no
C18 H18C 0.9800 . . no
C18 H18A 0.9805 . . no
C19 H19B 0.9802 . . no
C19 H19C 0.9804 . . no
C19 H19A 0.9795 . . no
C20 H20A 0.9901 . . no
C20 H20B 0.9897 . . no
C21 H21 0.9501 . . no
C23 H23 0.9497 . . no
C25 H25 0.9507 . . no
C29 H29B 0.9799 . . no
C29 H29C 0.9811 . . no
C29 H29A 0.9795 . . no
C30 H30A 0.9803 . . no
C30 H30C 0.9795 . . no
C30 H30B 0.9796 . . no
C31 H31A 0.9793 . . no
C31 H31C 0.9796 . . no
C31 H31B 0.9797 . . no
C33 H33B 0.9806 . . no
C33 H33C 0.9803 . . no
C33 H33A 0.9804 . . no
C34 H34A 0.9799 . . no
C34 H34C 0.9810 . . no
C34 H34B 0.9804 . . no
C35 H35A 0.9805 . . no
C35 H35C 0.9808 . . no
C35 H35B 0.9798 . . no
C36 H36A 0.9808 . . no
C36 H36B 0.9796 . . no
C36 H36C 0.9801 . . no
C37 H37A 0.9803 . . no
C37 H37B 0.9792 . . no
C37 H37C 0.9797 . . no
C38A H38B 0.9804 . . no
C38A H38C 0.9786 . . no
C38A H38A 0.9791 . . no
C38B H38F 0.9791 . . no
C38B H38D 0.9798 . . no
C38B H38E 0.9798 . . no
C39A H39B 0.9801 . . no
C39A H39C 0.9799 . . no
C39A H39A 0.9803 . . no
C39B H39F 0.9803 . . no
C39B H39D 0.9803 . . no
C39B H39E 0.9798 . . no
C40 H40A 0.9901 . . no
C40 H40B 0.9898 . . no
C41 H41A 0.9896 . . no
C41 H41B 0.9904 . . no
C42 H42A 0.9898 . . no
C42 H42B 0.9908 . . no
C43 H43A 0.9898 . . no
C43 H43B 0.9913 . . no

loop_
_geom_contact_atom_site_label_1
_geom_contact_atom_site_label_2
_geom_contact_distance
_geom_contact_site_symmetry_1
_geom_contact_site_symmetry_2
_geom_contact_publ_flag
Y H13B 3.8582 . . no
Y H14B 3.8068 . . no
Y H35B 3.6970 . . no
Y H38A 3.5124 . . no
Y H38D 3.4037 . . no
Si1 Si2 2.9720(12) . . no
Si1 O3 3.4045(16) . . no
Si1 N3 3.7839(17) . . no
Si1 C16 3.852(2) . . no
Si1 C40 3.996(2) . . no
Si1 Si3 3.122(2) . . no
Si2 C20 3.844(2) . . no
Si3 C43 3.948(3) . . no
Si1 H16A 3.0708 . . no
Si1 H39A 3.2531 . . no
Si1 H39D 3.2423 . . no
Si2 H20B 3.0264 . . no
Si2 H37A 3.4318 . . no
Si3 H43A 3.2359 . . no
O1 O3 3.0142(19) . . no
O1 O2 3.1202(19) . . no
O1 C14 3.007(3) . . no
O1 C15 2.853(2) . . no
O1 C40 3.373(3) . . no
O1 N3 2.780(2) . . no
O1 C13 3.053(3) . . no
O2 C34 2.992(2) . . no
O2 O1 3.1202(19) . . no
O2 C35 3.072(3) . . no
O2 O3 3.199(2) . . no
O2 C21 2.889(2) . . no
O2 N2 2.824(2) . . no
O3 N1 3.171(2) . . no
O3 O2 3.199(2) . . no
O3 O1 3.0142(19) . . no
O3 Si1 3.4045(16) . . no
O1 H13B 2.3936 . . no
O1 H40A 2.8062 . . no
O1 H14B 2.3475 . . no
O2 H35B 2.4155 . . no
O2 H34A 2.3158 . . no
O2 H38D 2.6779 . . no
N1 C37 3.024(3) . . no
N1 O3 3.171(2) . . no
N1 C36 3.057(3) . . no
N2 O2 2.824(2) . . no
N2 N3 2.935(2) . . no
N2 C16 3.103(3) . . no
N2 C27 3.057(3) . . no
N2 Si2 3.8359(19) . . no
N3 C20 3.099(3) . . no
N3 O1 2.780(2) . . no
N3 Si1 3.7839(17) . . no
N3 N2 2.935(2) . . no
N3 C1 3.025(2) . . no
N1 H44 2.4997 . . no
N2 H19A 2.7997 . . no
N2 H38D 2.9277 . . no
N2 H38A 2.6889 . . no
N3 H44 2.9028 . . no
N3 H19A 2.6512 . . no
C13 O1 3.053(3) . . no
C14 O1 3.007(3) . . no
C15 C19 3.233(3) . . no
C19 C21 3.590(3) . . no
C19 C15 3.233(3) . . no
C20 Si2 3.844(2) . . no
C21 C19 3.590(3) . . no
C34 O2 2.992(2) . . no
C35 O2 3.072(3) . . no
C38B C39A 3.041(5) . . no
C39B C38A 3.041(5) . . no
C43 Si3 3.948(3) . . no
C1 H14B 2.8049 . . no
C1 H19B 3.0215 . 2_566 no
C1 H13B 2.7823 . . no
C3 H9C 2.7273 . . no
C3 H9B 2.8394 . . no
C5 H8A 2.7490 . . no
C5 H12A 2.7616 . . no
C5 H10A 2.7408 . . no
C5 H12C 2.7335 . . no
C8 H5 2.8949 . . no
C9 H3 2.4907 . . no
C10 H5 2.8944 . . no
C12 H5 2.4207 . . no
C14 H40A 3.0096 . . no
C14 H41B 3.0018 . . no
C15 H19A 2.8158 . . no
C15 H8C 3.0211 . 2_576 no
C18 H13C 3.0352 . 2_566 no
C21 H38A 2.9705 . . no
C23 H29A 2.8430 . . no
C23 H29B 2.7637 . . no
C25 H33B 2.7305 . . no
C25 H31C 2.7563 . . no
C25 H30C 2.8397 . . no
C25 H33C 2.7810 . . no
C25 H31A 3.0457 . . no
C27 H35B 2.8223 . . no
C27 H34A 2.7450 . . no
C29 H23 2.5286 . . no
C30 H12C 2.9863 . 2_666 no
C31 H25 2.6543 . . no
C33 H25 2.4234 . . no
C34 H43B 3.0072 . . no
C34 H43A 3.0779 . 2_565 no
C35 H43B 2.9775 . . no
C37 H14C 2.9300 . 1_455 no
C37 H16A 2.9712 . . no
C40 H14B 2.9109 . . no
C43 H36A 2.9156 . . no
C43 H46 2.9712 . . no
H3 H23 2.5270 . 2_566 no
H3 H9B 2.3203 . . no
H3 H15 2.2856 . . no
H3 C9 2.4907 . . no
H3 H9C 2.2130 . . no
H5 C8 2.8949 . . no
H5 H12A 2.2172 . . no
H5 H12C 2.1803 . . no
H5 H10A 2.3029 . . no
H5 C10 2.8944 . . no
H5 C12 2.4207 . . no
H5 H8A 2.3362 . . no
H8A H5 2.3362 . . no
H8A H10A 2.5618 . . no
H8A C5 2.7490 . . no
H8B H9A 2.3884 . . no
H8B H10C 2.4627 . . no
H8C H9C 2.5001 . . no
H8C C15 3.0211 . 2_576 no
H8C H15 2.5659 . 2_576 no
H9A H10C 2.5394 . . no
H9A H44 2.4565 . 2_576 no
H9A H8B 2.3884 . . no
H9B H10B 2.4067 . . no
H9B C3 2.8394 . . no
H9B H3 2.3203 . . no
H9C H3 2.2130 . . no
H9C H8C 2.5001 . . no
H9C C3 2.7273 . . no
H10A C5 2.7408 . . no
H10A H5 2.3029 . . no
H10A H8A 2.5618 . . no
H10A H30A 2.5571 . 2_666 no
H10B H9B 2.4067 . . no
H10B H20A 2.5592 . 2_566 no
H10C H9A 2.5394 . . no
H10C H8B 2.4627 . . no
H12A C5 2.7616 . . no
H12A H14A 2.4772 . . no
H12A H5 2.2172 . . no
H12B H13A 2.4449 . . no
H12B H14C 2.4387 . . no
H12C H5 2.1803 . . no
H12C H13C 2.4746 . . no
H12C C30 2.9863 . 2_666 no
H12C H30A 2.5637 . 2_666 no
H12C C5 2.7335 . . no
H13A H12B 2.4449 . . no
H13A H14C 2.4639 . . no
H13A H35A 2.5170 . . no
H13B O1 2.3936 . . no
H13B C1 2.7823 . . no
H13B H14B 2.5530 . . no
H13B Y 3.8582 . . no
H13C H18C 2.5929 . 2_566 no
H13C H12C 2.4746 . . no
H13C C18 3.0352 . 2_566 no
H14A H29C 2.5983 . 1_565 no
H14A H31B 2.4358 . 1_565 no
H14A H12A 2.4772 . . no
H14B Y 3.8068 . . no
H14B O1 2.3475 . . no
H14B H41B 2.5591 . . no
H14B C40 2.9109 . . no
H14B H13B 2.5530 . . no
H14B C1 2.8049 . . no
H14B H40A 2.3535 . . no
H14C C37 2.9300 . 1_655 no
H14C H12B 2.4387 . . no
H14C H13A 2.4639 . . no
H15 H16B 2.0440 . . no
H15 H3 2.2856 . . no
H15 H8C 2.5659 . 2_576 no
H16A H20B 2.4938 . . no
H16A H18A 2.4405 . . no
H16A C37 2.9712 . . no
H16A H37C 2.2410 . . no
H16A Si1 3.0708 . . no
H16B H15 2.0440 . . no
H16B H18B 2.4062 . . no
H16B H19C 2.5622 . . no
H18A H16A 2.4405 . . no
H18A H20B 2.3886 . . no
H18B H19C 2.5124 . . no
H18B H16B 2.4062 . . no
H18C H19B 2.5253 . . no
H18C H20A 2.4018 . . no
H18C H13C 2.5929 . 2_566 no
H19A H19A 2.3343 . 2_566 no
H19A N2 2.7997 . . no
H19A N3 2.6512 . . no
H19A C15 2.8158 . . no
H19B H20A 2.4903 . . no
H19B C1 3.0215 . 2_566 no
H19B H18C 2.5253 . . no
H19C H16B 2.5622 . . no
H19C H18B 2.5124 . . no
H20A H18C 2.4018 . . no
H20A H21 2.0355 . . no
H20A H10B 2.5592 . 2_566 no
H20A H19B 2.4903 . . no
H20B Si2 3.0264 . . no
H20B H45 2.3285 . . no
H20B H16A 2.4938 . . no
H20B H18A 2.3886 . . no
H21 H20A 2.0355 . . no
H21 H23 2.3023 . . no
H23 H21 2.3023 . . no
H23 H29A 2.4486 . . no
H23 H29B 2.1819 . . no
H23 C29 2.5286 . . no
H23 H3 2.5270 . 2_566 no
H25 H33C 2.1902 . . no
H25 C33 2.4234 . . no
H25 H33B 2.2172 . . no
H25 C31 2.6543 . . no
H25 H31C 2.1609 . . no
H29A C23 2.8430 . . no
H29A H23 2.4486 . . no
H29A H31A 2.5767 . . no
H29B H30B 2.3532 . . no
H29B C23 2.7637 . . no
H29B H23 2.1819 . . no
H29C H31B 2.2568 . . no
H29C H14A 2.5983 . 1_545 no
H30A H31B 2.3958 . . no
H30A H10A 2.5571 . 2_666 no
H30A H12C 2.5637 . 2_666 no
H30B H29B 2.3532 . . no
H30C H31C 2.5101 . . no
H30C C25 2.8397 . . no
H31A C25 3.0457 . . no
H31A H29A 2.5767 . . no
H31B H30A 2.3958 . . no
H31B H29C 2.2568 . . no
H31B H14A 2.4358 . 1_545 no
H31C C25 2.7563 . . no
H31C H30C 2.5101 . . no
H31C H25 2.1609 . . no
H33A H35C 2.5019 . . no
H33A H36C 2.5774 . 2_565 no
H33A H34C 2.4233 . . no
H33B C25 2.7305 . . no
H33B H25 2.2172 . . no
H33B H34B 2.4869 . . no
H33C C25 2.7810 . . no
H33C H35A 2.4293 . . no
H33C H25 2.1902 . . no
H34A O2 2.3158 . . no
H34A C27 2.7450 . . no
H34A H35B 2.5955 . . no
H34A H43B 2.4150 . . no
H34B H33B 2.4869 . . no
H34C H35C 2.4675 . . no
H34C H43A 2.5097 . 2_565 no
H34C H33A 2.4233 . . no
H35A H13A 2.5170 . . no
H35A H33C 2.4293 . . no
H35B H43B 2.3922 . . no
H35B O2 2.4155 . . no
H35B C27 2.8223 . . no
H35B Y 3.6970 . . no
H35B H34A 2.5955 . . no
H35C H33A 2.5019 . . no
H35C H34C 2.4675 . . no
H35C H39C 2.5438 . 2_565 no
H36A H43A 2.3910 . . no
H36A C43 2.9156 . . no
H36C H39D 2.4133 . . no
H36C H33A 2.5774 . 2_565 no
H37A Si2 3.4318 . . no
H37C H16A 2.2410 . . no
H38A Y 3.5124 . . no
H38A N2 2.6889 . . no
H38A C21 2.9705 . . no
H38B H42A 2.5673 . 2_565 no
H38D N2 2.9277 . . no
H38D Y 3.4037 . . no
H38D O2 2.6779 . . no
H38E H42A 2.5842 . 2_565 no
H39A Si1 3.2531 . . no
H39C H35C 2.5438 . 2_565 no
H39D Si1 3.2423 . . no
H39D H36C 2.4133 . . no
H40A O1 2.8062 . . no
H40A C14 3.0096 . . no
H40A H14B 2.3535 . . no
H41B H14B 2.5591 . . no
H41B C14 3.0018 . . no
H42A H38E 2.5842 . 2_565 no
H42A H38B 2.5673 . 2_565 no
H43A H46 2.2060 . . no
H43A H36A 2.3910 . . no
H43A Si3 3.2359 . . no
H43A H34C 2.5097 . 2_565 no
H43A C34 3.0779 . 2_565 no
H43B H34A 2.4150 . . no
H43B C35 2.9775 . . no
H43B C34 3.0072 . . no
H43B H35B 2.3922 . . no
H44 H9A 2.4565 . 2_576 no
H45 H20B 2.3285 . . no
H46 C43 2.9712 . . no
H46 H43A 2.2060 . . no
H46 C38A 2.5857 . . no
H46 C39A 2.6133 . . no

loop_
_geom_hbond_atom_site_label_D
_geom_hbond_atom_site_label_H
_geom_hbond_atom_site_label_A
_geom_hbond_distance_DH
_geom_hbond_distance_HA
_geom_hbond_distance_DA
_geom_hbond_angle_DHA
_geom_hbond_site_symmetry_A
_geom_hbond_publ_flag
C13 H13B O1 0.9800 2.3900 3.053(3) 124.00 . yes
C14 H14B O1 0.9800 2.3500 3.007(3) 124.00 . yes
C34 H34A O2 0.9800 2.3200 2.992(2) 125.00 . yes
C35 H35B O2 0.9800 2.4200 3.072(3) 124.00 . yes

loop_
_geom_torsion_atom_site_label_1
_geom_torsion_atom_site_label_2
_geom_torsion_atom_site_label_3
_geom_torsion_atom_site_label_4
_geom_torsion
_geom_torsion_site_symmetry_1
_geom_torsion_site_symmetry_2
_geom_torsion_site_symmetry_3
_geom_torsion_site_symmetry_4
_geom_torsion_publ_flag
O1 Y Si1 N1 175.43(10) . . . . no
O1 Y Si1 C36 77.40(11) . . . . no
O1 Y Si1 C37 -100.29(15) . . . . no
O2 Y Si1 N1 37.41(11) . . . . no
O2 Y Si1 C36 -60.61(11) . . . . no
O2 Y Si1 C37 121.69(15) . . . . no
O3 Y Si1 N1 109.99(10) . . . . no
O3 Y Si1 C36 11.96(10) . . . . no
O3 Y Si1 C37 -165.73(15) . . . . no
N1 Y Si1 C36 -98.02(13) . . . . no
N1 Y Si1 C37 84.28(17) . . . . no
N2 Y Si1 N1 -53.26(10) . . . . no
N2 Y Si1 C36 -151.29(10) . . . . no
N2 Y Si1 C37 31.02(15) . . . . no
N3 Y Si1 N1 -122.03(10) . . . . no
N3 Y Si1 C36 139.95(10) . . . . no
N3 Y Si1 C37 -37.75(15) . . . . no
Si1 Y O1 C1 58.6(2) . . . . no
O2 Y O1 C1 -151.3(2) . . . . no
O3 Y O1 C1 119.8(2) . . . . no
N1 Y O1 C1 64.3(3) . . . . no
N2 Y O1 C1 -75.4(2) . . . . no
N3 Y O1 C1 -8.0(2) . . . . no
Si1 Y O2 C27 -145.37(16) . . . . no
O1 Y O2 C27 67.06(18) . . . . no
O3 Y O2 C27 149.01(18) . . . . no
N1 Y O2 C27 -126.91(18) . . . . no
N2 Y O2 C27 -38.04(18) . . . . no
N3 Y O2 C27 0.9(2) . . . . no
Si1 Y O3 C40 87.79(16) . . . . no
Si1 Y O3 C43 -91.10(15) . . . . no
O1 Y O3 C40 -44.83(16) . . . . no
O1 Y O3 C43 136.27(15) . . . . no
O2 Y O3 C40 -137.33(16) . . . . no
O2 Y O3 C43 43.77(15) . . . . no
N1 Y O3 C40 115.94(16) . . . . no
N1 Y O3 C43 -62.96(15) . . . . no
N3 Y O3 C40 19.50(18) . . . . no
N3 Y O3 C43 -159.40(14) . . . . no
Si1 Y N1 Si2 -166.7(2) . . . . no
O1 Y N1 Si1 -9.2(2) . . . . no
O1 Y N1 Si2 -175.93(10) . . . . no
O2 Y N1 Si1 -151.92(8) . . . . no
O2 Y N1 Si2 41.39(14) . . . . no
O3 Y N1 Si1 -64.31(9) . . . . no
O3 Y N1 Si2 129.01(13) . . . . no
N2 Y N1 Si1 132.05(9) . . . . no
N2 Y N1 Si2 -34.64(13) . . . . no
N3 Y N1 Si1 58.11(9) . . . . no
N3 Y N1 Si2 -108.58(13) . . . . no
Si1 Y N2 C20 -24.26(15) . . . . no
Si1 Y N2 C21 156.03(14) . . . . no
O1 Y N2 C20 117.16(14) . . . . no
O1 Y N2 C21 -62.56(16) . . . . no
O2 Y N2 C20 -154.25(15) . . . . no
O2 Y N2 C21 26.03(15) . . . . no
N1 Y N2 C20 -47.90(14) . . . . no
N1 Y N2 C21 132.39(16) . . . . no
N3 Y N2 C20 49.96(14) . . . . no
N3 Y N2 C21 -129.76(16) . . . . no
Si1 Y N3 C15 -120.85(16) . . . . no
Si1 Y N3 C16 59.78(12) . . . . no
O1 Y N3 C15 11.28(16) . . . . no
O1 Y N3 C16 -168.09(14) . . . . no
O2 Y N3 C15 83.76(18) . . . . no
O2 Y N3 C16 -95.61(14) . . . . no
O3 Y N3 C15 -57.34(18) . . . . no
O3 Y N3 C16 123.30(12) . . . . no
N1 Y N3 C15 -146.20(16) . . . . no
N1 Y N3 C16 34.44(13) . . . . no
N2 Y N3 C15 123.14(17) . . . . no
N2 Y N3 C16 -56.23(13) . . . . no
O1 Y Si1 H44 -13.92 . . . . no
O2 Y Si1 H44 -151.94 . . . . no
O3 Y Si1 H44 -79.36 . . . . no
N1 Y Si1 H44 170.65 . . . . no
N2 Y Si1 H44 117.39 . . . . no
N3 Y Si1 H44 48.62 . . . . no
C37 Si1 N1 Si2 43.14(17) . . . . no
C36 Si1 N1 Y 108.81(11) . . . . no
C36 Si1 N1 Si2 -83.41(16) . . . . no
Y Si1 N1 Si2 167.77(18) . . . . no
C37 Si1 N1 Y -124.63(11) . . . . no
C39A Si2 N1 Y -149.27(15) . . . . no
C39A Si2 N1 Si1 45.88(19) . . . . no
C38A Si2 N1 Si1 171.52(14) . . . . no
C38A Si2 N1 Y -23.63(19) . . . . no
Y O1 C1 C2 -0.1(3) . . . . no
Y O1 C1 C6 179.17(15) . . . . no
Y O2 C27 C26 -153.04(15) . . . . no
Y O2 C27 C22 28.2(3) . . . . no
C40 O3 C43 C42 4.2(3) . . . . no
Y O3 C43 C42 -176.68(17) . . . . no
Y O3 C40 C41 154.78(14) . . . . no
C43 O3 C40 C41 -26.2(2) . . . . no
Y N2 C20 C17 -63.8(2) . . . . no
Y N2 C21 C22 -10.8(3) . . . . no
C21 N2 C20 C17 116.0(2) . . . . no
C20 N2 C21 C22 169.50(19) . . . . no
Y N3 C16 C17 77.95(17) . . . . no
C15 N3 C16 C17 -101.5(2) . . . . no
Y N3 C15 C2 -9.0(3) . . . . no
C16 N3 C15 C2 170.41(19) . . . . no
C6 C1 C2 C15 -169.82(18) . . . . no
O1 C1 C6 C11 -2.5(3) . . . . no
O1 C1 C6 C5 177.09(18) . . . . no
C6 C1 C2 C3 5.1(3) . . . . no
O1 C1 C2 C15 9.4(3) . . . . no
C2 C1 C6 C11 176.73(18) . . . . no
O1 C1 C2 C3 -175.66(18) . . . . no
C2 C1 C6 C5 -3.7(3) . . . . no
C3 C2 C15 N3 -179.2(2) . . . . no
C1 C2 C3 C4 -2.7(3) . . . . no
C1 C2 C15 N3 -4.1(3) . . . . no
C15 C2 C3 C4 172.52(19) . . . . no
C2 C3 C4 C7 177.29(19) . . . . no
C2 C3 C4 C5 -1.2(3) . . . . no
C3 C4 C7 C10 120.1(2) . . . . no
C5 C4 C7 C10 -61.5(3) . . . . no
C5 C4 C7 C8 59.4(3) . . . . no
C3 C4 C7 C8 -119.0(2) . . . . no
C3 C4 C7 C9 0.2(3) . . . . no
C7 C4 C5 C6 -175.9(2) . . . . no
C5 C4 C7 C9 178.63(19) . . . . no
C3 C4 C5 C6 2.6(3) . . . . no
C4 C5 C6 C1 -0.1(3) . . . . no
C4 C5 C6 C11 179.46(19) . . . . no
C5 C6 C11 C14 -119.4(2) . . . . no
C1 C6 C11 C13 -60.3(2) . . . . no
C5 C6 C11 C13 120.2(2) . . . . no
C1 C6 C11 C12 179.8(2) . . . . no
C5 C6 C11 C12 0.2(3) . . . . no
C1 C6 C11 C14 60.2(2) . . . . no
N3 C16 C17 C20 -68.7(2) . . . . no
N3 C16 C17 C19 55.6(2) . . . . no
N3 C16 C17 C18 175.25(16) . . . . no
C19 C17 C20 N2 -63.7(2) . . . . no
C16 C17 C20 N2 60.9(2) . . . . no
C18 C17 C20 N2 176.98(17) . . . . no
N2 C21 C22 C27 -14.3(3) . . . . no
N2 C21 C22 C23 171.7(2) . . . . no
C27 C22 C23 C24 0.4(3) . . . . no
C21 C22 C27 C26 -169.54(19) . . . . no
C23 C22 C27 O2 -176.92(18) . . . . no
C21 C22 C27 O2 9.3(3) . . . . no
C23 C22 C27 C26 4.3(3) . . . . no
C21 C22 C23 C24 174.60(19) . . . . no
C22 C23 C24 C25 -3.1(3) . . . . no
C22 C23 C24 C28 175.1(2) . . . . no
C25 C24 C28 C29 -160.6(3) . . . . no
C23 C24 C28 C30 -99.5(3) . . . . no
C28 C24 C25 C26 -177.0(2) . . . . no
C23 C24 C28 C31 142.1(2) . . . . no
C25 C24 C28 C31 -39.8(3) . . . . no
C23 C24 C28 C29 21.2(4) . . . . no
C25 C24 C28 C30 78.7(3) . . . . no
C23 C24 C25 C26 1.3(3) . . . . no
C24 C25 C26 C32 -177.4(2) . . . . no
C24 C25 C26 C27 3.3(3) . . . . no
C27 C26 C32 C35 64.6(2) . . . . no
C27 C26 C32 C34 -56.7(2) . . . . no
C25 C26 C27 C22 -5.9(3) . . . . no
C32 C26 C27 C22 174.79(18) . . . . no
C25 C26 C32 C33 5.3(3) . . . . no
C32 C26 C27 O2 -4.0(3) . . . . no
C25 C26 C32 C35 -114.7(2) . . . . no
C27 C26 C32 C33 -175.43(19) . . . . no
C25 C26 C27 O2 175.30(18) . . . . no
C25 C26 C32 C34 124.0(2) . . . . no
O3 C40 C41 C42 37.4(2) . . . . no
C40 C41 C42 C43 -34.6(3) . . . . no
C41 C42 C43 O3 19.4(3) . . . . no
